data_4112947
loop_
_publ_author_name
'Prokopis C. Andrikopoulos'
'David R. Armstrong'
'William Clegg'
'Carly J. Gilfillan'
'Eva Hevia'
'Alan R. Kennedy'
'Robert E. Mulvey'
'Charles T. O'Hara'
'John A. Parkinson'
'Duncan M. Tooke'

_publ_section_title
;
 A Homologous Series of Regioselectively Tetradeprotonated Group 8
 Metallocenes: New Inverse Crown Ring Compounds Synthesized via a Mixed
 Sodium-Magnesium Tris(diisopropylamide) Synergic Base
;
_journal_name_full 'Journal of the American Chemical Society'
_journal_page_first 11612
_journal_page_last 11620
_journal_paper_doi 10.1021/ja0472230
_journal_volume 126
_journal_year 2004
_chemical_formula_moiety 'C58 H118 Mg4 N8 Na4 Ru'
_chemical_formula_sum 'C58 H118 Mg4 N8 Na4 Ru'
_chemical_formula_weight 1217.87
_chemical_name_systematic
;
 ?
;
_space_group_IT_number 14
_symmetry_cell_setting monoclinic
_symmetry_space_group_name_Hall '-P 2yn'
_symmetry_space_group_name_H-M 'P 1 21/n 1'
_atom_sites_solution_hydrogens geom
_atom_sites_solution_primary direct
_atom_sites_solution_secondary difmap
_audit_creation_method SHELXL-97
_cell_angle_alpha 90.00
_cell_angle_beta 117.288(2)
_cell_angle_gamma 90.00
_cell_formula_units_Z 2
_cell_length_a 16.1677(5)
_cell_length_b 15.1615(6)
_cell_length_c 16.1872(6)
_cell_measurement_reflns_used 8004
_cell_measurement_temperature 123(2)
_cell_measurement_theta_max 27.10
_cell_measurement_theta_min 2.91
_cell_volume 3526.3(2)
_computing_cell_refinement 'HKL DENZO'
_computing_data_collection 'Nonius COLLECT'
_computing_data_reduction 'HKL DENZO and SCALEPACK'
_computing_publication_material 'SHELXL97 and WinGX'
_computing_structure_refinement SHELXL97
_computing_structure_solution SHELXS97
_diffrn_ambient_temperature 123(2)
_diffrn_measured_fraction_theta_full 0.992
_diffrn_measured_fraction_theta_max 0.992
_diffrn_measurement_device_type 'Nonius KappaCCD diffractometer'
_diffrn_measurement_method '\f and \w scans'
_diffrn_radiation_monochromator graphite
_diffrn_radiation_source 'fine-focus sealed tube'
_diffrn_radiation_type MoK\a
_diffrn_radiation_wavelength 0.71073
_diffrn_reflns_av_R_equivalents 0.0783
_diffrn_reflns_av_sigmaI/netI 0.1062
_diffrn_reflns_limit_h_max 20
_diffrn_reflns_limit_h_min -20
_diffrn_reflns_limit_k_max 19
_diffrn_reflns_limit_k_min -19
_diffrn_reflns_limit_l_max 20
_diffrn_reflns_limit_l_min -20
_diffrn_reflns_number 15032
_diffrn_reflns_theta_full 27.19
_diffrn_reflns_theta_max 27.19
_diffrn_reflns_theta_min 2.95
_diffrn_standards_number 0
_exptl_absorpt_coefficient_mu 0.321
_exptl_absorpt_correction_type none
_exptl_crystal_colour colourless
_exptl_crystal_density_diffrn 1.147
_exptl_crystal_description 'irregular fragment'
_exptl_crystal_F_000 1316
_exptl_crystal_size_max 0.35
_exptl_crystal_size_mid 0.30
_exptl_crystal_size_min 0.05
_refine_diff_density_max 0.632
_refine_diff_density_min -0.865
_refine_diff_density_rms 0.078
_refine_ls_extinction_method none
_refine_ls_goodness_of_fit_ref 1.019
_refine_ls_hydrogen_treatment mixed
_refine_ls_matrix_type full
_refine_ls_number_parameters 368
_refine_ls_number_reflns 7790
_refine_ls_number_restraints 0
_refine_ls_restrained_S_all 1.019
_refine_ls_R_factor_all 0.1136
_refine_ls_R_factor_gt 0.0529
_refine_ls_shift/su_max 0.008
_refine_ls_shift/su_mean 0.001
_refine_ls_structure_factor_coef Fsqd
_refine_ls_weighting_details 'calc w=1/[\s^2^(Fo^2^)+(0.0400P)^2^+1.3074P] where P=(Fo^2^+2Fc^2^)/3'
_refine_ls_weighting_scheme calc
_refine_ls_wR_factor_gt 0.0941
_refine_ls_wR_factor_ref 0.1103
_reflns_number_gt 4791
_reflns_number_total 7790
_reflns_threshold_expression II>2\s(I)
_cod_data_source_file ja0472230si20040712_113051_2.cif
_cod_data_source_block 2
_cod_original_sg_symbol_H-M 'P 21/n'
_cod_database_code 4112947

loop_
_symmetry_equiv_pos_as_xyz
'x, y, z'
'-x+1/2, y+1/2, -z+1/2'
'-x, -y, -z'
'x-1/2, -y-1/2, z-1/2'

loop_
_atom_site_label
_atom_site_type_symbol
_atom_site_fract_x
_atom_site_fract_y
_atom_site_fract_z
_atom_site_U_iso_or_equiv
_atom_site_adp_type
_atom_site_occupancy
_atom_site_symmetry_multiplicity
_atom_site_calc_flag
_atom_site_refinement_flags
Ru1 Ru 0.0000 0.5000 0.0000 0.01833(10) Uani 1 2 d S
Na1 Na 0.06526(8) 0.49432(8) -0.16096(8) 0.0270(3) Uani 1 1 d .
Na2 Na 0.29767(8) 0.45988(8) 0.21570(8) 0.0304(3) Uani 1 1 d .
Mg1 Mg 0.25199(7) 0.42612(7) -0.00552(7) 0.0236(3) Uani 1 1 d .
Mg2 Mg -0.13572(7) 0.56549(7) -0.28327(7) 0.0237(3) Uani 1 1 d .
N1 N 0.27752(17) 0.43905(16) 0.35930(16) 0.0231(6) Uani 1 1 d .
N2 N 0.37335(17) 0.43114(16) 0.11563(17) 0.0232(6) Uani 1 1 d .
N3 N -0.02065(17) 0.60305(17) -0.29235(17) 0.0261(6) Uani 1 1 d .
N4 N 0.20865(17) 0.38351(17) -0.13558(17) 0.0263(6) Uani 1 1 d .
C1 C 0.2877(2) 0.6005(2) 0.3608(2) 0.0412(10) Uani 1 1 d .
H1A H 0.2861 0.5995 0.2996 0.062 Uiso 1 1 calc R
H1B H 0.3245 0.6510 0.3964 0.062 Uiso 1 1 calc R
H1C H 0.2241 0.6055 0.3531 0.062 Uiso 1 1 calc R
C2 C 0.3315(2) 0.5157(2) 0.4124(2) 0.0294(8) Uani 1 1 d .
H2 H 0.3952 0.5112 0.4170 0.035 Uiso 1 1 calc R
C3 C 0.3427(3) 0.5217(2) 0.5113(2) 0.0454(10) Uani 1 1 d .
H3A H 0.2811 0.5252 0.5090 0.068 Uiso 1 1 calc R
H3B H 0.3787 0.5745 0.5418 0.068 Uiso 1 1 calc R
H3C H 0.3753 0.4692 0.5464 0.068 Uiso 1 1 calc R
C4 C 0.4168(2) 0.3389(2) 0.4160(2) 0.0396(9) Uani 1 1 d .
H4A H 0.4157 0.3383 0.3550 0.059 Uiso 1 1 calc R
H4B H 0.4398 0.2821 0.4469 0.059 Uiso 1 1 calc R
H4C H 0.4579 0.3862 0.4540 0.059 Uiso 1 1 calc R
C5 C 0.3178(2) 0.3547(2) 0.4035(2) 0.0279(8) Uani 1 1 d .
H5 H 0.3200 0.3535 0.4663 0.034 Uiso 1 1 calc R
C6 C 0.2542(2) 0.2810(2) 0.3456(2) 0.0347(9) Uani 1 1 d .
H6A H 0.1943 0.2854 0.3468 0.052 Uiso 1 1 calc R
H6B H 0.2830 0.2239 0.3712 0.052 Uiso 1 1 calc R
H6C H 0.2443 0.2860 0.2813 0.052 Uiso 1 1 calc R
C7 C 0.3701(2) 0.5921(2) 0.0953(2) 0.0368(9) Uani 1 1 d .
H7A H 0.3294 0.5845 0.0286 0.055 Uiso 1 1 calc R
H7B H 0.4092 0.6444 0.1053 0.055 Uiso 1 1 calc R
H7C H 0.3320 0.5996 0.1275 0.055 Uiso 1 1 calc R
C8 C 0.4316(2) 0.5111(2) 0.1331(2) 0.0253(7) Uani 1 1 d .
H8 H 0.4691 0.5045 0.0987 0.030 Uiso 1 1 calc R
C9 C 0.4993(2) 0.5263(2) 0.2360(2) 0.0406(10) Uani 1 1 d .
H9A H 0.4640 0.5351 0.2710 0.061 Uiso 1 1 calc R
H9B H 0.5372 0.5786 0.2421 0.061 Uiso 1 1 calc R
H9C H 0.5399 0.4747 0.2606 0.061 Uiso 1 1 calc R
C10 C 0.3686(2) 0.2725(2) 0.1381(2) 0.0375(9) Uani 1 1 d .
H10A H 0.3423 0.2841 0.1808 0.056 Uiso 1 1 calc R
H10B H 0.4063 0.2186 0.1574 0.056 Uiso 1 1 calc R
H10C H 0.3181 0.2648 0.0749 0.056 Uiso 1 1 calc R
C11 C 0.4294(2) 0.3497(2) 0.1398(2) 0.0285(8) Uani 1 1 d .
H11 H 0.4807 0.3561 0.2047 0.034 Uiso 1 1 calc R
C12 C 0.4732(2) 0.3286(2) 0.0759(3) 0.0433(10) Uani 1 1 d .
H12A H 0.4240 0.3195 0.0124 0.065 Uiso 1 1 calc R
H12B H 0.5110 0.2750 0.0978 0.065 Uiso 1 1 calc R
H12C H 0.5128 0.3779 0.0767 0.065 Uiso 1 1 calc R
C13 C -0.0804(3) 0.6405(3) -0.4612(2) 0.0546(12) Uani 1 1 d .
H13A H -0.1454 0.6345 -0.4736 0.082 Uiso 1 1 calc R
H13B H -0.0745 0.6233 -0.5166 0.082 Uiso 1 1 calc R
H13C H -0.0606 0.7020 -0.4455 0.082 Uiso 1 1 calc R
C14 C -0.0188(2) 0.5807(2) -0.3797(2) 0.0333(8) Uani 1 1 d .
H14 H 0.0468 0.5857 -0.3698 0.040 Uiso 1 1 calc R
C15 C -0.0500(2) 0.4853(2) -0.4037(2) 0.0434(10) Uani 1 1 d .
H15A H -0.0081 0.4466 -0.3534 0.065 Uiso 1 1 calc R
H15B H -0.0485 0.4689 -0.4616 0.065 Uiso 1 1 calc R
H15C H -0.1136 0.4788 -0.4117 0.065 Uiso 1 1 calc R
C16 C 0.1355(2) 0.6765(3) -0.2050(3) 0.0496(11) Uani 1 1 d .
H16A H 0.1556 0.6403 -0.1490 0.074 Uiso 1 1 calc R
H16B H 0.1644 0.7349 -0.1880 0.074 Uiso 1 1 calc R
H16C H 0.1542 0.6482 -0.2482 0.074 Uiso 1 1 calc R
C17 C 0.0286(2) 0.6864(2) -0.2521(2) 0.0332(9) Uani 1 1 d .
H17 H 0.0102 0.7309 -0.3031 0.040 Uiso 1 1 calc R
C18 C 0.0009(2) 0.7214(2) -0.1801(2) 0.0354(9) Uani 1 1 d .
H18A H -0.0646 0.7394 -0.2111 0.053 Uiso 1 1 calc R
H18B H 0.0399 0.7723 -0.1483 0.053 Uiso 1 1 calc R
H18C H 0.0096 0.6750 -0.1347 0.053 Uiso 1 1 calc R
C19 C 0.2101(3) 0.4172(3) -0.2867(2) 0.0477(10) Uani 1 1 d .
H19A H 0.1763 0.3628 -0.3152 0.072 Uiso 1 1 calc R
H19B H 0.2527 0.4314 -0.3125 0.072 Uiso 1 1 calc R
H19C H 0.1656 0.4657 -0.2997 0.072 Uiso 1 1 calc R
C20 C 0.2658(2) 0.4045(2) -0.1813(2) 0.0316(8) Uani 1 1 d .
H20 H 0.3105 0.3548 -0.1696 0.038 Uiso 1 1 calc R
C21 C 0.3219(2) 0.4878(2) -0.1377(2) 0.0388(9) Uani 1 1 d .
H21A H 0.2794 0.5363 -0.1441 0.058 Uiso 1 1 calc R
H21B H 0.3590 0.5033 -0.1695 0.058 Uiso 1 1 calc R
H21C H 0.3634 0.4772 -0.0717 0.058 Uiso 1 1 calc R
C22 C 0.1046(2) 0.2805(2) -0.1115(2) 0.0373(9) Uani 1 1 d .
H22A H 0.1507 0.2651 -0.0481 0.056 Uiso 1 1 calc R
H22B H 0.0621 0.2307 -0.1392 0.056 Uiso 1 1 calc R
H22C H 0.0692 0.3323 -0.1097 0.056 Uiso 1 1 calc R
C23 C 0.1540(2) 0.3010(2) -0.1694(2) 0.0325(8) Uani 1 1 d .
H23 H 0.1054 0.3111 -0.2349 0.039 Uiso 1 1 calc R
C24 C 0.2113(3) 0.2208(2) -0.1689(3) 0.0527(11) Uani 1 1 d .
H24A H 0.2348 0.2295 -0.2144 0.079 Uiso 1 1 calc R
H24B H 0.1721 0.1680 -0.1852 0.079 Uiso 1 1 calc R
H24C H 0.2638 0.2136 -0.1068 0.079 Uiso 1 1 calc R
C25 C 0.1292(2) 0.5723(2) 0.0424(2) 0.0221(7) Uani 1 1 d .
C26 C 0.1046(2) 0.5754(2) 0.1160(2) 0.0214(7) Uani 1 1 d .
C27 C 0.1028(2) 0.4882(2) 0.1498(2) 0.0237(7) Uani 1 1 d .
C28 C 0.1275(2) 0.4342(2) 0.0898(2) 0.0236(7) Uani 1 1 d .
C29 C 0.14665(19) 0.48373(19) 0.0237(2) 0.0207(7) Uani 1 1 d .
H25 H 0.1342(19) 0.6194(19) 0.0113(19) 0.023(9) Uiso 1 1 d .
H26 H 0.0900(17) 0.6275(17) 0.1407(17) 0.010(7) Uiso 1 1 d .
H28 H 0.1323(17) 0.3708(18) 0.0926(17) 0.010(7) Uiso 1 1 d .

loop_
_atom_site_aniso_label
_atom_site_aniso_U_11
_atom_site_aniso_U_22
_atom_site_aniso_U_33
_atom_site_aniso_U_23
_atom_site_aniso_U_13
_atom_site_aniso_U_12
Ru1 0.01509(18) 0.01968(18) 0.01754(18) -0.00043(17) 0.00517(14) 0.00024(17)
Na1 0.0223(6) 0.0326(7) 0.0232(6) 0.0037(6) 0.0079(5) 0.0029(6)
Na2 0.0253(7) 0.0380(7) 0.0267(7) -0.0029(6) 0.0109(6) -0.0031(6)
Mg1 0.0180(6) 0.0276(6) 0.0230(6) -0.0031(5) 0.0075(5) 0.0005(5)
Mg2 0.0205(6) 0.0280(6) 0.0188(6) 0.0023(5) 0.0058(5) 0.0036(5)
N1 0.0197(15) 0.0227(14) 0.0203(14) 0.0000(12) 0.0034(12) 0.0029(12)
N2 0.0153(14) 0.0227(14) 0.0281(15) 0.0004(12) 0.0069(12) 0.0029(11)
N3 0.0272(16) 0.0344(16) 0.0190(14) 0.0038(12) 0.0125(12) 0.0027(13)
N4 0.0189(15) 0.0337(16) 0.0239(15) -0.0063(12) 0.0077(12) -0.0033(12)
C1 0.041(2) 0.030(2) 0.040(2) -0.0070(18) 0.0075(19) -0.0016(17)
C2 0.0235(18) 0.031(2) 0.0270(18) -0.0032(15) 0.0057(15) 0.0033(14)
C3 0.049(2) 0.049(3) 0.030(2) -0.0126(17) 0.0109(19) -0.0084(18)
C4 0.029(2) 0.034(2) 0.045(2) 0.0007(18) 0.0083(18) 0.0066(17)
C5 0.0260(19) 0.0288(19) 0.0261(18) 0.0007(15) 0.0094(16) 0.0009(15)
C6 0.0249(19) 0.0266(19) 0.046(2) 0.0077(17) 0.0109(17) 0.0042(15)
C7 0.029(2) 0.0253(19) 0.050(2) -0.0064(17) 0.0128(18) -0.0055(16)
C8 0.0177(16) 0.0285(19) 0.0281(17) -0.0034(15) 0.0091(14) -0.0028(15)
C9 0.031(2) 0.048(2) 0.036(2) -0.0116(17) 0.0100(18) -0.0090(17)
C10 0.038(2) 0.0260(19) 0.046(2) 0.0021(17) 0.0178(19) 0.0036(16)
C11 0.0201(18) 0.0293(19) 0.0280(19) -0.0005(15) 0.0041(15) 0.0027(15)
C12 0.033(2) 0.036(2) 0.062(3) -0.0050(19) 0.022(2) 0.0047(17)
C13 0.067(3) 0.069(3) 0.028(2) 0.012(2) 0.022(2) 0.022(2)
C14 0.031(2) 0.044(2) 0.0270(19) 0.0055(17) 0.0152(16) 0.0044(17)
C15 0.040(2) 0.059(3) 0.036(2) -0.0103(18) 0.0210(18) 0.0025(19)
C16 0.037(2) 0.055(3) 0.063(3) -0.003(2) 0.028(2) -0.016(2)
C17 0.035(2) 0.0314(19) 0.031(2) 0.0106(16) 0.0128(17) 0.0015(16)
C18 0.030(2) 0.036(2) 0.032(2) 0.0025(17) 0.0069(17) -0.0038(16)
C19 0.043(2) 0.072(3) 0.032(2) 0.003(2) 0.0196(19) -0.004(2)
C20 0.0257(19) 0.043(2) 0.0274(19) -0.0038(16) 0.0131(16) 0.0017(16)
C21 0.031(2) 0.050(2) 0.037(2) 0.0004(18) 0.0174(17) -0.0034(18)
C22 0.031(2) 0.0289(19) 0.050(2) -0.0072(17) 0.0167(19) -0.0068(16)
C23 0.030(2) 0.035(2) 0.0281(19) -0.0104(16) 0.0095(17) -0.0066(16)
C24 0.051(3) 0.043(2) 0.078(3) -0.022(2) 0.041(2) -0.007(2)
C25 0.0167(17) 0.0220(18) 0.0201(18) -0.0004(15) 0.0018(14) -0.0045(14)
C26 0.0147(17) 0.0259(19) 0.0159(16) -0.0074(14) 0.0004(14) -0.0032(14)
C27 0.0155(15) 0.028(2) 0.0219(16) -0.0010(14) 0.0037(13) -0.0019(14)
C28 0.0159(17) 0.0226(18) 0.0254(19) 0.0012(15) 0.0035(15) 0.0004(14)
C29 0.0125(15) 0.027(2) 0.0177(15) -0.0024(13) 0.0027(13) -0.0016(13)

loop_
_atom_type_symbol
_atom_type_description
_atom_type_scat_dispersion_real
_atom_type_scat_dispersion_imag
_atom_type_scat_source
Ru Ru -1.2594 0.8363 'International Tables Vol C Tables 4.2.6.8 and 6.1.1.4'
Na Na 0.0362 0.0249 'International Tables Vol C Tables 4.2.6.8 and 6.1.1.4'
Mg Mg 0.0486 0.0363 'International Tables Vol C Tables 4.2.6.8 and 6.1.1.4'
N N 0.0061 0.0033 'International Tables Vol C Tables 4.2.6.8 and 6.1.1.4'
C C 0.0033 0.0016 'International Tables Vol C Tables 4.2.6.8 and 6.1.1.4'
H H 0.0000 0.0000 'International Tables Vol C Tables 4.2.6.8 and 6.1.1.4'

loop_
_geom_angle_atom_site_label_1
_geom_angle_atom_site_label_2
_geom_angle_atom_site_label_3
_geom_angle
_geom_angle_site_symmetry_1
_geom_angle_site_symmetry_3
Na1 Ru1 Na1 180.0 . 3_565
Na1 Ru1 C25 69.26(9) . .
Na1 Ru1 C25 69.26(9) 3_565 3_565
Na1 Ru1 C25 110.74(9) 3_565 .
Na1 Ru1 C25 110.74(9) . 3_565
Na1 Ru1 C26 107.26(9) . .
Na1 Ru1 C26 107.26(9) 3_565 3_565
Na1 Ru1 C26 72.74(9) 3_565 .
Na1 Ru1 C26 72.74(9) . 3_565
Na1 Ru1 C27 121.21(8) . .
Na1 Ru1 C27 121.21(8) 3_565 3_565
Na1 Ru1 C27 58.79(8) 3_565 .
Na1 Ru1 C27 58.79(8) . 3_565
Na1 Ru1 C28 88.10(9) . .
Na1 Ru1 C28 88.10(9) 3_565 3_565
Na1 Ru1 C28 91.90(9) 3_565 .
Na1 Ru1 C28 91.90(9) . 3_565
Na1 Ru1 C29 54.69(8) . .
Na1 Ru1 C29 54.69(8) 3_565 3_565
Na1 Ru1 C29 125.31(8) 3_565 .
Na1 Ru1 C29 125.31(8) . 3_565
C25 Ru1 C25 180.0 . 3_565
C25 Ru1 C26 38.01(11) . .
C25 Ru1 C26 38.01(11) 3_565 3_565
C25 Ru1 C26 141.99(11) . 3_565
C25 Ru1 C26 141.99(11) 3_565 .
C25 Ru1 C27 64.40(12) . .
C25 Ru1 C27 64.40(12) 3_565 3_565
C25 Ru1 C27 115.60(12) . 3_565
C25 Ru1 C27 115.60(12) 3_565 .
C25 Ru1 C28 62.32(12) . .
C25 Ru1 C28 62.32(12) 3_565 3_565
C25 Ru1 C28 117.68(12) 3_565 .
C25 Ru1 C28 117.68(12) . 3_565
C25 Ru1 C29 37.92(11) . .
C25 Ru1 C29 37.92(11) 3_565 3_565
C25 Ru1 C29 142.08(11) . 3_565
C25 Ru1 C29 142.08(11) 3_565 .
C26 Ru1 C26 180.0(2) . 3_565
C26 Ru1 C27 37.90(10) . .
C26 Ru1 C27 37.90(10) 3_565 3_565
C26 Ru1 C27 142.10(10) . 3_565
C26 Ru1 C27 142.10(10) 3_565 .
C26 Ru1 C28 62.41(12) . .
C26 Ru1 C28 62.41(12) 3_565 3_565
C26 Ru1 C28 117.59(12) 3_565 .
C26 Ru1 C28 117.59(12) . 3_565
C26 Ru1 C29 64.44(11) . .
C26 Ru1 C29 64.44(11) 3_565 3_565
C26 Ru1 C29 115.56(11) . 3_565
C26 Ru1 C29 115.56(11) 3_565 .
C27 Ru1 C27 180.00(16) . 3_565
C27 Ru1 C28 38.84(11) . .
C27 Ru1 C28 38.84(11) 3_565 3_565
C27 Ru1 C28 141.16(11) 3_565 .
C27 Ru1 C28 141.16(11) . 3_565
C27 Ru1 C29 66.52(11) . .
C27 Ru1 C29 66.52(11) 3_565 3_565
C27 Ru1 C29 113.48(11) . 3_565
C27 Ru1 C29 113.48(11) 3_565 .
C28 Ru1 C28 180.00(16) . 3_565
C28 Ru1 C29 38.67(11) . .
C28 Ru1 C29 38.67(11) 3_565 3_565
C28 Ru1 C29 141.33(11) . 3_565
C28 Ru1 C29 141.33(11) 3_565 .
C29 Ru1 C29 180.0(2) . 3_565
Ru1 Na1 Mg1 84.87(3) . .
Ru1 Na1 Mg2 82.67(3) . .
Ru1 Na1 N3 113.73(7) . .
Ru1 Na1 N4 117.56(7) . .
Ru1 Na1 C27 42.62(6) . 3_565
Ru1 Na1 C29 43.27(6) . .
Mg1 Na1 Mg2 167.53(5) . .
Mg1 Na1 N3 148.58(8) . .
Mg1 Na1 N4 39.50(6) . .
Mg1 Na1 C27 126.16(7) . 3_565
Mg1 Na1 C29 43.11(7) . .
Mg2 Na1 N3 40.05(6) . .
Mg2 Na1 N4 150.59(7) . .
Mg2 Na1 C27 41.76(6) . 3_565
Mg2 Na1 C29 124.62(8) . .
N3 Na1 N4 128.61(9) . .
N3 Na1 C27 79.62(9) . 3_565
N3 Na1 C29 141.07(10) . .
N4 Na1 C27 145.43(9) . 3_565
N4 Na1 C29 81.12(9) . .
C27 Na1 C29 85.89(9) 3_565 .
Mg1 Na2 Mg2 121.25(4) . 3_565
Mg1 Na2 N1 155.86(8) . .
Mg1 Na2 N2 37.43(6) . .
Mg1 Na2 C2 172.63(7) . .
Mg1 Na2 C8 55.65(6) . .
Mg1 Na2 C27 87.63(7) . .
Mg1 Na2 C28 60.18(8) . .
Mg1 Na2 C29 39.24(6) . .
Mg2 Na2 N1 38.44(6) 3_565 .
Mg2 Na2 N2 154.73(8) 3_565 .
Mg2 Na2 C2 58.77(7) 3_565 .
Mg2 Na2 C8 170.40(7) 3_565 .
Mg2 Na2 C27 39.88(6) 3_565 .
Mg2 Na2 C28 61.60(8) 3_565 .
Mg2 Na2 C29 87.96(7) 3_565 .
N1 Na2 N2 153.71(9) . .
N1 Na2 C2 28.07(8) . .
N1 Na2 C8 146.95(9) . .
N1 Na2 C27 77.05(9) . .
N1 Na2 C28 99.61(10) . .
N1 Na2 C29 126.28(9) . .
N2 Na2 C2 144.59(10) . .
N2 Na2 C8 27.75(8) . .
N2 Na2 C27 124.96(9) . .
N2 Na2 C28 97.13(10) . .
N2 Na2 C29 75.64(9) . .
C2 Na2 C8 122.92(9) . .
C2 Na2 C27 89.29(9) . .
C2 Na2 C28 118.22(10) . .
C2 Na2 C29 135.89(9) . .
C8 Na2 C27 131.72(9) . .
C8 Na2 C28 113.29(10) . .
C8 Na2 C29 85.42(8) . .
C27 Na2 C28 30.53(9) . .
C27 Na2 C29 49.71(9) . .
C28 Na2 C29 29.34(9) . .
Na1 Mg1 Na2 118.29(4) . .
Na1 Mg1 N2 156.78(9) . .
Na1 Mg1 N4 60.67(8) . .
Na1 Mg1 C29 57.75(8) . .
Na2 Mg1 N2 47.44(8) . .
Na2 Mg1 N4 167.40(9) . .
Na2 Mg1 C29 60.76(8) . .
N2 Mg1 N4 137.94(11) . .
N2 Mg1 C29 106.44(11) . .
N4 Mg1 C29 115.62(11) . .
Na1 Mg2 Na2 120.29(4) . 3_565
Na1 Mg2 N1 157.40(9) . 3_565
Na1 Mg2 N3 54.29(8) . .
Na1 Mg2 C27 61.49(9) . 3_565
Na2 Mg2 N1 49.70(7) 3_565 3_565
Na2 Mg2 N3 163.66(9) 3_565 .
Na2 Mg2 C27 59.07(9) 3_565 3_565
N1 Mg2 N3 141.54(11) 3_565 .
N1 Mg2 C27 106.63(11) 3_565 3_565
N3 Mg2 C27 111.83(11) . 3_565
Na2 N1 Mg2 91.87(9) . 3_565
Na2 N1 C2 98.51(18) . .
Na2 N1 C5 110.20(19) . .
Mg2 N1 C2 125.37(19) 3_565 .
Mg2 N1 C5 112.89(19) 3_565 .
C2 N1 C5 113.1(2) . .
Na2 N2 Mg1 95.13(10) . .
Na2 N2 C8 101.09(17) . .
Na2 N2 C11 113.68(19) . .
Mg1 N2 C8 117.45(18) . .
Mg1 N2 C11 115.27(19) . .
C8 N2 C11 112.0(2) . .
Na1 N3 Mg2 85.65(9) . .
Na1 N3 C14 114.30(19) . .
Na1 N3 C17 102.04(18) . .
Mg2 N3 C14 115.6(2) . .
Mg2 N3 C17 122.6(2) . .
C14 N3 C17 112.2(3) . .
Na1 N4 Mg1 79.83(9) . .
Na1 N4 C20 118.7(2) . .
Na1 N4 C23 98.15(18) . .
Mg1 N4 C20 117.82(19) . .
Mg1 N4 C23 121.6(2) . .
C20 N4 C23 113.9(2) . .
H1A C1 H1B 109.5 . .
H1A C1 H1C 109.5 . .
H1A C1 C2 109.5 . .
H1B C1 H1C 109.5 . .
H1B C1 C2 109.5 . .
H1C C1 C2 109.5 . .
Na2 C2 N1 53.42(14) . .
Na2 C2 C1 81.22(19) . .
Na2 C2 H2 75.3 . .
Na2 C2 C3 167.1(2) . .
N1 C2 C1 110.2(3) . .
N1 C2 H2 107.7 . .
N1 C2 C3 114.4(3) . .
C1 C2 H2 107.7 . .
C1 C2 C3 109.1(3) . .
H2 C2 C3 107.7 . .
C2 C3 H3A 109.5 . .
C2 C3 H3B 109.5 . .
C2 C3 H3C 109.5 . .
H3A C3 H3B 109.5 . .
H3A C3 H3C 109.5 . .
H3B C3 H3C 109.5 . .
H4A C4 H4B 109.5 . .
H4A C4 H4C 109.5 . .
H4A C4 C5 109.5 . .
H4B C4 H4C 109.5 . .
H4B C4 C5 109.5 . .
H4C C4 C5 109.5 . .
N1 C5 C4 113.8(3) . .
N1 C5 H5 108.3 . .
N1 C5 C6 108.5(2) . .
C4 C5 H5 108.3 . .
C4 C5 C6 109.6(3) . .
H5 C5 C6 108.3 . .
C5 C6 H6A 109.5 . .
C5 C6 H6B 109.5 . .
C5 C6 H6C 109.5 . .
H6A C6 H6B 109.5 . .
H6A C6 H6C 109.5 . .
H6B C6 H6C 109.5 . .
H7A C7 H7B 109.5 . .
H7A C7 H7C 109.5 . .
H7A C7 C8 109.5 . .
H7B C7 H7C 109.5 . .
H7B C7 C8 109.5 . .
H7C C7 C8 109.5 . .
Na2 C8 N2 51.16(14) . .
Na2 C8 C7 85.41(19) . .
Na2 C8 H8 158.8 . .
Na2 C8 C9 82.08(19) . .
N2 C8 C7 110.1(2) . .
N2 C8 H8 107.9 . .
N2 C8 C9 113.9(3) . .
C7 C8 H8 107.9 . .
C7 C8 C9 109.0(3) . .
H8 C8 C9 107.9 . .
C8 C9 H9A 109.5 . .
C8 C9 H9B 109.5 . .
C8 C9 H9C 109.5 . .
H9A C9 H9B 109.5 . .
H9A C9 H9C 109.5 . .
H9B C9 H9C 109.5 . .
H10A C10 H10B 109.5 . .
H10A C10 H10C 109.5 . .
H10A C10 C11 109.5 . .
H10B C10 H10C 109.5 . .
H10B C10 C11 109.5 . .
H10C C10 C11 109.5 . .
N2 C11 C10 109.1(3) . .
N2 C11 H11 108.1 . .
N2 C11 C12 114.4(3) . .
C10 C11 H11 108.1 . .
C10 C11 C12 108.8(3) . .
H11 C11 C12 108.1 . .
C11 C12 H12A 109.5 . .
C11 C12 H12B 109.5 . .
C11 C12 H12C 109.5 . .
H12A C12 H12B 109.5 . .
H12A C12 H12C 109.5 . .
H12B C12 H12C 109.5 . .
H13A C13 H13B 109.5 . .
H13A C13 H13C 109.5 . .
H13A C13 C14 109.5 . .
H13B C13 H13C 109.5 . .
H13B C13 C14 109.5 . .
H13C C13 C14 109.5 . .
N3 C14 C13 113.6(3) . .
N3 C14 H14 108.4 . .
N3 C14 C15 108.4(3) . .
C13 C14 H14 108.4 . .
C13 C14 C15 109.5(3) . .
H14 C14 C15 108.4 . .
C14 C15 H15A 109.5 . .
C14 C15 H15B 109.5 . .
C14 C15 H15C 109.5 . .
H15A C15 H15B 109.5 . .
H15A C15 H15C 109.5 . .
H15B C15 H15C 109.5 . .
H16A C16 H16B 109.5 . .
H16A C16 H16C 109.5 . .
H16A C16 C17 109.5 . .
H16B C16 H16C 109.5 . .
H16B C16 C17 109.5 . .
H16C C16 C17 109.5 . .
N3 C17 C16 112.9(3) . .
N3 C17 H17 108.4 . .
N3 C17 C18 110.3(3) . .
C16 C17 H17 108.4 . .
C16 C17 C18 108.2(3) . .
H17 C17 C18 108.4 . .
C17 C18 H18A 109.5 . .
C17 C18 H18B 109.5 . .
C17 C18 H18C 109.5 . .
H18A C18 H18B 109.5 . .
H18A C18 H18C 109.5 . .
H18B C18 H18C 109.5 . .
H19A C19 H19B 109.5 . .
H19A C19 H19C 109.5 . .
H19A C19 C20 109.5 . .
H19B C19 H19C 109.5 . .
H19B C19 C20 109.5 . .
H19C C19 C20 109.5 . .
N4 C20 C19 114.0(3) . .
N4 C20 H20 108.1 . .
N4 C20 C21 109.0(3) . .
C19 C20 H20 108.1 . .
C19 C20 C21 109.3(3) . .
H20 C20 C21 108.1 . .
C20 C21 H21A 109.5 . .
C20 C21 H21B 109.5 . .
C20 C21 H21C 109.5 . .
H21A C21 H21B 109.5 . .
H21A C21 H21C 109.5 . .
H21B C21 H21C 109.5 . .
H22A C22 H22B 109.5 . .
H22A C22 H22C 109.5 . .
H22A C22 C23 109.5 . .
H22B C22 H22C 109.5 . .
H22B C22 C23 109.5 . .
H22C C22 C23 109.5 . .
N4 C23 C22 109.8(3) . .
N4 C23 H23 107.9 . .
N4 C23 C24 114.3(3) . .
C22 C23 H23 107.9 . .
C22 C23 C24 108.9(3) . .
H23 C23 C24 107.9 . .
C23 C24 H24A 109.5 . .
C23 C24 H24B 109.5 . .
C23 C24 H24C 109.5 . .
H24A C24 H24B 109.5 . .
H24A C24 H24C 109.5 . .
H24B C24 H24C 109.5 . .
Ru1 C25 C26 71.51(18) . .
Ru1 C25 C29 73.39(17) . .
Ru1 C25 H25 123.0(18) . .
C26 C25 C29 111.5(3) . .
C26 C25 H25 125.2(19) . .
C29 C25 H25 123.3(19) . .
Ru1 C26 C25 70.48(17) . .
Ru1 C26 C27 72.72(16) . .
Ru1 C26 H26 123.1(15) . .
C25 C26 C27 110.6(3) . .
C25 C26 H26 126.3(15) . .
C27 C26 H26 123.1(15) . .
Ru1 C27 Na1 78.59(9) . 3_565
Ru1 C27 Na2 124.24(13) . .
Ru1 C27 Mg2 147.74(15) . 3_565
Ru1 C27 C26 69.38(16) . .
Ru1 C27 C28 67.46(16) . .
Na1 C27 Na2 157.03(12) 3_565 .
Na1 C27 Mg2 76.75(10) 3_565 3_565
Na1 C27 C26 97.25(19) 3_565 .
Na1 C27 C28 131.4(2) 3_565 .
Na2 C27 Mg2 81.05(10) . 3_565
Na2 C27 C26 93.99(18) . .
Na2 C27 C28 64.74(16) . .
Mg2 C27 C26 134.2(2) 3_565 .
Mg2 C27 C28 116.2(2) 3_565 .
C26 C27 C28 101.8(3) . .
Ru1 C28 Na2 143.63(16) . .
Ru1 C28 C27 73.70(17) . .
Ru1 C28 C29 73.95(17) . .
Ru1 C28 H28 121.8(15) . .
Na2 C28 C27 84.73(17) . .
Na2 C28 C29 89.63(18) . .
Na2 C28 H28 94.5(15) . .
C27 C28 C29 114.6(3) . .
C27 C28 H28 124.7(16) . .
C29 C28 H28 120.7(16) . .
Ru1 C29 Na1 82.04(9) . .
Ru1 C29 Na2 119.46(12) . .
Ru1 C29 Mg1 153.12(14) . .
Ru1 C29 C25 68.69(17) . .
Ru1 C29 C28 67.38(16) . .
Na1 C29 Na2 158.43(12) . .
Na1 C29 Mg1 79.14(10) . .
Na1 C29 C25 97.86(18) . .
Na1 C29 C28 134.1(2) . .
Na2 C29 Mg1 80.00(9) . .
Na2 C29 C25 92.29(17) . .
Na2 C29 C28 61.03(15) . .
Mg1 C29 C25 132.8(2) . .
Mg1 C29 C28 114.2(2) . .
C25 C29 C28 101.5(3) . .

loop_
_geom_bond_atom_site_label_1
_geom_bond_atom_site_label_2
_geom_bond_distance
_geom_bond_site_symmetry_2
Ru1 Na1 3.2296(12) .
Ru1 Na1 3.2296(12) 3_565
Ru1 C25 2.173(3) .
Ru1 C25 2.173(3) 3_565
Ru1 C26 2.187(3) .
Ru1 C26 2.187(3) 3_565
Ru1 C27 2.231(3) .
Ru1 C27 2.231(3) 3_565
Ru1 C28 2.147(3) .
Ru1 C28 2.147(3) 3_565
Ru1 C29 2.235(3) .
Ru1 C29 2.235(3) 3_565
Na1 Mg1 3.0902(15) .
Na1 Mg2 3.1214(15) .
Na1 N3 2.542(3) .
Na1 N4 2.737(3) .
Na1 C27 2.818(3) 3_565
Na1 C29 2.661(3) .
Na2 Mg1 3.3474(16) .
Na2 Mg2 3.2904(17) 3_565
Na2 N1 2.511(3) .
Na2 N2 2.475(3) .
Na2 C2 3.092(3) .
Na2 C8 3.119(3) .
Na2 C27 2.857(3) .
Na2 C28 2.595(3) .
Na2 C29 2.966(3) .
Mg1 N2 2.043(3) .
Mg1 N4 1.997(3) .
Mg1 C29 2.150(3) .
Mg2 Na2 3.2904(17) 3_565
Mg2 N1 2.047(3) 3_565
Mg2 N3 2.014(3) .
Mg2 C27 2.136(3) 3_565
N1 Mg2 2.047(3) 3_565
N1 C2 1.471(4) .
N1 C5 1.464(4) .
N2 C8 1.480(4) .
N2 C11 1.474(4) .
N3 C14 1.468(4) .
N3 C17 1.477(4) .
N4 C20 1.459(4) .
N4 C23 1.484(4) .
C1 H1A 0.980 .
C1 H1B 0.980 .
C1 H1C 0.980 .
C1 C2 1.519(4) .
C2 H2 1.000 .
C2 C3 1.528(5) .
C3 H3A 0.980 .
C3 H3B 0.980 .
C3 H3C 0.980 .
C4 H4A 0.980 .
C4 H4B 0.980 .
C4 H4C 0.980 .
C4 C5 1.537(4) .
C5 H5 1.000 .
C5 C6 1.517(4) .
C6 H6A 0.980 .
C6 H6B 0.980 .
C6 H6C 0.980 .
C7 H7A 0.980 .
C7 H7B 0.980 .
C7 H7C 0.980 .
C7 C8 1.521(4) .
C8 H8 1.000 .
C8 C9 1.534(4) .
C9 H9A 0.980 .
C9 H9B 0.980 .
C9 H9C 0.980 .
C10 H10A 0.980 .
C10 H10B 0.980 .
C10 H10C 0.980 .
C10 C11 1.521(4) .
C11 H11 1.000 .
C11 C12 1.533(4) .
C12 H12A 0.980 .
C12 H12B 0.980 .
C12 H12C 0.980 .
C13 H13A 0.980 .
C13 H13B 0.980 .
C13 H13C 0.980 .
C13 C14 1.533(5) .
C14 H14 1.000 .
C14 C15 1.523(5) .
C15 H15A 0.980 .
C15 H15B 0.980 .
C15 H15C 0.980 .
C16 H16A 0.980 .
C16 H16B 0.980 .
C16 H16C 0.980 .
C16 C17 1.543(4) .
C17 H17 1.000 .
C17 C18 1.522(4) .
C18 H18A 0.980 .
C18 H18B 0.980 .
C18 H18C 0.980 .
C19 H19A 0.980 .
C19 H19B 0.980 .
C19 H19C 0.980 .
C19 C20 1.533(4) .
C20 H20 1.000 .
C20 C21 1.527(4) .
C21 H21A 0.980 .
C21 H21B 0.980 .
C21 H21C 0.980 .
C22 H22A 0.980 .
C22 H22B 0.980 .
C22 H22C 0.980 .
C22 C23 1.516(5) .
C23 H23 1.000 .
C23 C24 1.526(4) .
C24 H24A 0.980 .
C24 H24B 0.980 .
C24 H24C 0.980 .
C25 C26 1.420(4) .
C25 C29 1.434(4) .
C25 H25 0.90(3) .
C26 C27 1.435(4) .
C26 H26 0.96(3) .
C27 Na1 2.818(3) 3_565
C27 Mg2 2.136(3) 3_565
C27 C28 1.458(4) .
C28 C29 1.453(4) .
C28 H28 0.96(3) .

loop_
_geom_torsion_atom_site_label_1
_geom_torsion_atom_site_label_2
_geom_torsion_atom_site_label_3
_geom_torsion_atom_site_label_4
_geom_torsion
_geom_torsion_site_symmetry_1
_geom_torsion_site_symmetry_4
N2 Na2 N1 Mg2 -137.20(19) . 3_565
N2 Na2 N1 C2 96.6(3) . .
N2 Na2 N1 C5 -22.0(3) . .
C2 Na2 N1 Mg2 126.2(2) . 3_565
C2 Na2 N1 C5 -118.6(3) . .
C8 Na2 N1 Mg2 166.34(14) . 3_565
C8 Na2 N1 C2 40.1(3) . .
C8 Na2 N1 C5 -78.4(2) . .
C27 Na2 N1 Mg2 12.35(9) . 3_565
C27 Na2 N1 C2 -113.84(18) . .
C27 Na2 N1 C5 127.60(19) . .
C28 Na2 N1 Mg2 -8.37(12) . 3_565
C28 Na2 N1 C2 -134.55(18) . .
C28 Na2 N1 C5 106.89(19) . .
C29 Na2 N1 Mg2 5.10(14) . 3_565
C29 Na2 N1 C2 -121.08(18) . .
C29 Na2 N1 C5 120.36(19) . .
N4 Mg1 N2 Na2 -163.76(14) . .
N4 Mg1 N2 C8 90.9(2) . .
N4 Mg1 N2 C11 -44.5(3) . .
C29 Mg1 N2 Na2 15.78(13) . .
C29 Mg1 N2 C8 -89.5(2) . .
C29 Mg1 N2 C11 135.0(2) . .
N1 Na2 N2 Mg1 138.17(19) . .
N1 Na2 N2 C8 -102.5(2) . .
N1 Na2 N2 C11 17.7(3) . .
C2 Na2 N2 Mg1 -168.05(13) . .
C2 Na2 N2 C8 -48.8(2) . .
C2 Na2 N2 C11 71.5(3) . .
C8 Na2 N2 Mg1 -119.29(19) . .
C8 Na2 N2 C11 120.2(3) . .
C27 Na2 N2 Mg1 -4.78(15) . .
C27 Na2 N2 C8 114.51(18) . .
C27 Na2 N2 C11 -125.26(19) . .
C28 Na2 N2 Mg1 8.88(12) . .
C28 Na2 N2 C8 128.17(17) . .
C28 Na2 N2 C11 -111.6(2) . .
C29 Na2 N2 Mg1 -11.25(9) . .
C29 Na2 N2 C8 108.03(17) . .
C29 Na2 N2 C11 -131.7(2) . .
N1 Mg2 N3 Na1 -157.38(15) 3_565 .
N1 Mg2 N3 C14 -42.5(3) 3_565 .
N1 Mg2 N3 C17 101.1(3) 3_565 .
C27 Mg2 N3 Na1 22.91(13) 3_565 .
C27 Mg2 N3 C14 137.8(2) 3_565 .
C27 Mg2 N3 C17 -78.6(2) 3_565 .
N4 Na1 N3 Mg2 141.49(10) . .
N4 Na1 N3 C14 25.3(3) . .
N4 Na1 N3 C17 -96.1(2) . .
C27 Na1 N3 Mg2 -16.17(9) 3_565 .
C27 Na1 N3 C14 -132.3(2) 3_565 .
C27 Na1 N3 C17 106.28(19) 3_565 .
C29 Na1 N3 Mg2 -86.13(16) . .
C29 Na1 N3 C14 157.7(2) . .
C29 Na1 N3 C17 36.3(3) . .
N2 Mg1 N4 Na1 -161.97(14) . .
N2 Mg1 N4 C20 -44.8(3) . .
N2 Mg1 N4 C23 104.7(3) . .
C29 Mg1 N4 Na1 18.52(12) . .
C29 Mg1 N4 C20 135.7(2) . .
C29 Mg1 N4 C23 -74.9(3) . .
N3 Na1 N4 Mg1 138.43(11) . .
N3 Na1 N4 C20 22.2(2) . .
N3 Na1 N4 C23 -100.8(2) . .
C27 Na1 N4 Mg1 -82.79(17) 3_565 .
C27 Na1 N4 C20 161.0(2) 3_565 .
C27 Na1 N4 C23 38.0(3) 3_565 .
C29 Na1 N4 Mg1 -13.55(9) . .
C29 Na1 N4 C20 -129.8(2) . .
C29 Na1 N4 C23 107.22(19) . .
Na2 N1 C2 C1 61.7(3) . .
Na2 N1 C2 C3 -175.1(2) . .
Mg2 N1 C2 Na2 -98.4(2) 3_565 .
Mg2 N1 C2 C1 -36.8(4) 3_565 .
Mg2 N1 C2 C3 86.5(3) 3_565 .
C5 N1 C2 Na2 116.3(3) . .
C5 N1 C2 C1 178.0(3) . .
C5 N1 C2 C3 -58.7(4) . .
N1 Na2 C2 C1 -123.3(3) . .
N1 Na2 C2 C3 20.5(10) . .
N2 Na2 C2 N1 -130.6(2) . .
N2 Na2 C2 C1 106.1(2) . .
N2 Na2 C2 C3 -110.0(10) . .
C8 Na2 C2 N1 -155.24(16) . .
C8 Na2 C2 C1 81.5(2) . .
C8 Na2 C2 C3 -134.7(10) . .
C27 Na2 C2 N1 63.06(17) . .
C27 Na2 C2 C1 -60.2(2) . .
C27 Na2 C2 C3 83.6(11) . .
C28 Na2 C2 N1 52.9(2) . .
C28 Na2 C2 C1 -70.4(2) . .
C28 Na2 C2 C3 73.4(11) . .
C29 Na2 C2 N1 82.7(2) . .
C29 Na2 C2 C1 -40.6(2) . .
C29 Na2 C2 C3 103.2(10) . .
Na2 N1 C5 C4 48.7(3) . .
Na2 N1 C5 C6 -73.6(3) . .
Mg2 N1 C5 C4 149.8(2) 3_565 .
Mg2 N1 C5 C6 27.5(3) 3_565 .
C2 N1 C5 C4 -60.5(4) . .
C2 N1 C5 C6 177.2(3) . .
Na2 N2 C8 C7 -66.2(3) . .
Na2 N2 C8 C9 56.6(3) . .
Mg1 N2 C8 Na2 101.79(18) . .
Mg1 N2 C8 C7 35.6(3) . .
Mg1 N2 C8 C9 158.4(2) . .
C11 N2 C8 Na2 -121.4(2) . .
C11 N2 C8 C7 172.4(3) . .
C11 N2 C8 C9 -64.8(3) . .
N1 Na2 C8 N2 127.5(2) . .
N1 Na2 C8 C7 -112.0(2) . .
N1 Na2 C8 C9 -2.1(3) . .
N2 Na2 C8 C7 120.5(3) . .
N2 Na2 C8 C9 -129.6(3) . .
C2 Na2 C8 N2 148.74(17) . .
C2 Na2 C8 C7 -90.81(19) . .
C2 Na2 C8 C9 19.1(2) . .
C27 Na2 C8 N2 -87.39(19) . .
C27 Na2 C8 C7 33.1(2) . .
C27 Na2 C8 C9 143.01(18) . .
C28 Na2 C8 N2 -58.14(19) . .
C28 Na2 C8 C7 62.3(2) . .
C28 Na2 C8 C9 172.25(18) . .
C29 Na2 C8 N2 -67.54(17) . .
C29 Na2 C8 C7 52.92(18) . .
C29 Na2 C8 C9 162.86(19) . .
Na2 N2 C11 C10 55.3(3) . .
Na2 N2 C11 C12 177.4(2) . .
Mg1 N2 C11 C10 -53.0(3) . .
Mg1 N2 C11 C12 69.0(3) . .
C8 N2 C11 C10 169.2(3) . .
C8 N2 C11 C12 -68.8(3) . .
Na1 N3 C14 C13 173.2(2) . .
Na1 N3 C14 C15 51.2(3) . .
Mg2 N3 C14 C13 76.0(3) . .
Mg2 N3 C14 C15 -45.9(3) . .
C17 N3 C14 C13 -71.3(4) . .
C17 N3 C14 C15 166.8(3) . .
Na1 N3 C17 C16 46.8(3) . .
Na1 N3 C17 C18 -74.4(3) . .
Mg2 N3 C17 C16 139.4(2) . .
Mg2 N3 C17 C18 18.2(3) . .
C14 N3 C17 C16 -76.0(3) . .
C14 N3 C17 C18 162.8(3) . .
Na1 N4 C20 C19 -54.6(3) . .
Na1 N4 C20 C21 67.9(3) . .
Mg1 N4 C20 C19 -148.0(2) . .
Mg1 N4 C20 C21 -25.6(3) . .
C23 N4 C20 C19 60.2(4) . .
C23 N4 C20 C21 -177.3(3) . .
Na1 N4 C23 C22 -59.1(3) . .
Na1 N4 C23 C24 178.2(3) . .
Mg1 N4 C23 C22 24.0(4) . .
Mg1 N4 C23 C24 -98.7(3) . .
C20 N4 C23 C22 174.5(3) . .
C20 N4 C23 C24 51.9(4) . .
C26 Ru1 C25 C26 180.0 3_565 .
C26 Ru1 C25 C29 120.2(3) . .
C26 Ru1 C25 C29 -59.8(3) 3_565 .
C27 Ru1 C25 C26 -36.12(18) . .
C27 Ru1 C25 C26 143.88(18) 3_565 .
C27 Ru1 C25 C29 84.04(19) . .
C27 Ru1 C25 C29 -95.96(19) 3_565 .
C28 Ru1 C25 C26 -79.7(2) . .
C28 Ru1 C25 C26 100.3(2) 3_565 .
C28 Ru1 C25 C29 40.42(17) . .
C28 Ru1 C25 C29 -139.58(17) 3_565 .
C29 Ru1 C25 C26 -120.2(3) . .
C29 Ru1 C25 C26 59.8(3) 3_565 .
C29 Ru1 C25 C29 180.0 3_565 .
Ru1 C25 C26 C27 62.0(2) . .
C29 C25 C26 Ru1 -62.9(2) . .
C29 C25 C26 C27 -0.9(3) . .
C25 Ru1 C26 C25 180.0 3_565 .
C25 Ru1 C26 C27 -120.1(3) . .
C25 Ru1 C26 C27 59.9(3) 3_565 .
C26 Ru1 C26 C25 -80(100) 3_565 .
C26 Ru1 C26 C27 160(100) 3_565 .
C27 Ru1 C26 C25 120.1(3) . .
C27 Ru1 C26 C25 -59.9(3) 3_565 .
C27 Ru1 C26 C27 180.0 3_565 .
C28 Ru1 C26 C25 79.5(2) . .
C28 Ru1 C26 C25 -100.5(2) 3_565 .
C28 Ru1 C26 C27 -40.59(18) . .
C28 Ru1 C26 C27 139.41(18) 3_565 .
C29 Ru1 C26 C25 36.09(18) . .
C29 Ru1 C26 C25 -143.91(18) 3_565 .
C29 Ru1 C26 C27 -83.98(19) . .
C29 Ru1 C26 C27 96.02(19) 3_565 .
Ru1 C26 C27 Na1 -74.87(9) . 3_565
Ru1 C26 C27 Na2 125.20(11) . .
Ru1 C26 C27 Mg2 -153.4(3) . 3_565
Ru1 C26 C27 C28 60.19(18) . .
C25 C26 C27 Ru1 -60.6(2) . .
C25 C26 C27 Na1 -135.5(2) . 3_565
C25 C26 C27 Na2 64.6(2) . .
C25 C26 C27 Mg2 146.0(3) . 3_565
C25 C26 C27 C28 -0.4(3) . .
C25 Ru1 C27 Na1 -41.45(13) 3_565 3_565
C25 Ru1 C27 Na1 138.55(13) . 3_565
C25 Ru1 C27 Na2 -44.21(14) . .
C25 Ru1 C27 Na2 135.79(14) 3_565 .
C25 Ru1 C27 Mg2 -0.8(3) 3_565 3_565
C25 Ru1 C27 Mg2 179.2(3) . 3_565
C25 Ru1 C27 C26 36.22(18) . .
C25 Ru1 C27 C26 -143.78(18) 3_565 .
C25 Ru1 C27 C28 -76.93(19) . .
C25 Ru1 C27 C28 103.07(19) 3_565 .
C26 Ru1 C27 Na1 -77.68(19) 3_565 3_565
C26 Ru1 C27 Na1 102.32(19) . 3_565
C26 Ru1 C27 Na2 -80.4(2) . .
C26 Ru1 C27 Na2 99.6(2) 3_565 .
C26 Ru1 C27 Mg2 -37.0(4) 3_565 3_565
C26 Ru1 C27 Mg2 143.0(4) . 3_565
C26 Ru1 C27 C26 180.0 3_565 .
C26 Ru1 C27 C28 -113.1(3) . .
C26 Ru1 C27 C28 66.9(3) 3_565 .
C27 Ru1 C27 Na1 0(100) 3_565 3_565
C27 Ru1 C27 Na2 0(100) 3_565 .
C27 Ru1 C27 Mg2 0(100) 3_565 3_565
C27 Ru1 C27 C26 0(100) 3_565 .
C27 Ru1 C27 C28 0(100) 3_565 .
C28 Ru1 C27 Na1 35.47(19) 3_565 3_565
C28 Ru1 C27 Na1 -144.53(19) . 3_565
C28 Ru1 C27 Na2 32.71(16) . .
C28 Ru1 C27 Na2 -147.29(16) 3_565 .
C28 Ru1 C27 Mg2 76.2(3) 3_565 3_565
C28 Ru1 C27 Mg2 -103.8(3) . 3_565
C28 Ru1 C27 C26 113.1(3) . .
C28 Ru1 C27 C26 -66.9(3) 3_565 .
C28 Ru1 C27 C28 180.0 3_565 .
C29 Ru1 C27 Na1 0.34(11) 3_565 3_565
C29 Ru1 C27 Na1 -179.66(11) . 3_565
C29 Ru1 C27 Na2 -2.42(13) . .
C29 Ru1 C27 Na2 177.58(13) 3_565 .
C29 Ru1 C27 Mg2 41.0(3) 3_565 3_565
C29 Ru1 C27 Mg2 -139.0(3) . 3_565
C29 Ru1 C27 C26 78.02(19) . .
C29 Ru1 C27 C26 -101.98(19) 3_565 .
C29 Ru1 C27 C28 -35.13(17) . .
C29 Ru1 C27 C28 144.87(17) 3_565 .
N1 Na2 C27 Ru1 -170.15(16) . .
N1 Na2 C27 Na1 2.9(3) . 3_565
N1 Na2 C27 Mg2 -11.96(9) . 3_565
N1 Na2 C27 C26 122.16(19) . .
N1 Na2 C27 C28 -136.65(19) . .
N2 Na2 C27 Ru1 -6.0(2) . .
N2 Na2 C27 Na1 167.0(3) . 3_565
N2 Na2 C27 Mg2 152.14(10) . 3_565
N2 Na2 C27 C26 -73.7(2) . .
N2 Na2 C27 C28 27.5(2) . .
C2 Na2 C27 Ru1 164.35(15) . .
C2 Na2 C27 Na1 -22.6(3) . 3_565
C2 Na2 C27 Mg2 -37.46(10) . 3_565
C2 Na2 C27 C26 96.66(18) . .
C2 Na2 C27 C28 -162.15(19) . .
C8 Na2 C27 Ru1 28.5(2) . .
C8 Na2 C27 Na1 -158.4(3) . 3_565
C8 Na2 C27 Mg2 -173.28(10) . 3_565
C8 Na2 C27 C26 -39.2(2) . .
C8 Na2 C27 C28 62.0(2) . .
C28 Na2 C27 Ru1 -33.50(17) . .
C28 Na2 C27 Na1 139.5(4) . 3_565
C28 Na2 C27 Mg2 124.7(2) . 3_565
C28 Na2 C27 C26 -101.2(3) . .
C29 Na2 C27 Ru1 2.19(11) . .
C29 Na2 C27 Na1 175.2(4) . 3_565
C29 Na2 C27 Mg2 160.38(14) . 3_565
C29 Na2 C27 C26 -65.50(18) . .
C29 Na2 C27 C28 35.69(17) . .
Ru1 C27 C28 Na2 150.40(12) . .
Ru1 C27 C28 C29 63.2(2) . .
Na1 C27 C28 Ru1 49.3(2) 3_565 .
Na1 C27 C28 Na2 -160.3(2) 3_565 .
Na1 C27 C28 C29 112.6(3) 3_565 .
Na2 C27 C28 Ru1 -150.40(12) . .
Na2 C27 C28 C29 -87.2(2) . .
Mg2 C27 C28 Ru1 144.71(18) 3_565 .
Mg2 C27 C28 Na2 -64.89(18) 3_565 .
Mg2 C27 C28 C29 -152.1(2) 3_565 .
C26 C27 C28 Ru1 -61.55(19) . .
C26 C27 C28 Na2 88.8(2) . .
C26 C27 C28 C29 1.7(3) . .
C25 Ru1 C28 Na2 26.7(2) . .
C25 Ru1 C28 Na2 -153.3(2) 3_565 .
C25 Ru1 C28 C27 82.73(19) . .
C25 Ru1 C28 C27 -97.27(19) 3_565 .
C25 Ru1 C28 C29 -39.63(17) . .
C25 Ru1 C28 C29 140.37(17) 3_565 .
C26 Ru1 C28 Na2 -16.5(2) . .
C26 Ru1 C28 Na2 163.5(2) 3_565 .
C26 Ru1 C28 C27 39.59(17) . .
C26 Ru1 C28 C27 -140.41(17) 3_565 .
C26 Ru1 C28 C29 -82.76(18) . .
C26 Ru1 C28 C29 97.24(18) 3_565 .
C27 Ru1 C28 Na2 -56.1(2) . .
C27 Ru1 C28 Na2 123.9(2) 3_565 .
C27 Ru1 C28 C27 180.0 3_565 .
C27 Ru1 C28 C29 -122.4(3) . .
C27 Ru1 C28 C29 57.6(3) 3_565 .
C28 Ru1 C28 Na2 -177(100) 3_565 .
C28 Ru1 C28 C27 -121(100) 3_565 .
C28 Ru1 C28 C29 117(100) 3_565 .
C29 Ru1 C28 Na2 66.3(3) . .
C29 Ru1 C28 Na2 -113.7(3) 3_565 .
C29 Ru1 C28 C27 122.4(3) . .
C29 Ru1 C28 C27 -57.6(3) 3_565 .
C29 Ru1 C28 C29 180.0 3_565 .
N1 Na2 C28 Ru1 95.8(3) . .
N1 Na2 C28 C27 42.73(19) . .
N1 Na2 C28 C29 157.46(18) . .
N2 Na2 C28 Ru1 -104.5(3) . .
N2 Na2 C28 C27 -157.62(18) . .
N2 Na2 C28 C29 -42.88(19) . .
C2 Na2 C28 Ru1 73.4(3) . .
C2 Na2 C28 C27 20.4(2) . .
C2 Na2 C28 C29 135.09(17) . .
C8 Na2 C28 Ru1 -81.0(3) . .
C8 Na2 C28 C27 -134.13(17) . .
C8 Na2 C28 C29 -19.4(2) . .
C27 Na2 C28 Ru1 53.1(2) . .
C27 Na2 C28 C29 114.7(3) . .
C29 Na2 C28 Ru1 -61.6(2) . .
C29 Na2 C28 C27 -114.7(3) . .
Ru1 C25 C29 Na1 78.23(10) . .
Ru1 C25 C29 Na2 -120.85(10) . .
Ru1 C25 C29 Mg1 160.7(2) . .
Ru1 C25 C29 C28 -59.96(18) . .
C26 C25 C29 Ru1 61.8(2) . .
C26 C25 C29 Na1 140.0(2) . .
C26 C25 C29 Na2 -59.1(2) . .
C26 C25 C29 Mg1 -137.5(3) . .
C26 C25 C29 C28 1.8(3) . .
Ru1 C28 C29 Na1 -52.2(2) . .
Ru1 C28 C29 Na2 147.11(13) . .
Ru1 C28 C29 Mg1 -150.70(16) . .
Ru1 C28 C29 C25 60.89(18) . .
Na2 C28 C29 Ru1 -147.11(13) . .
Na2 C28 C29 Na1 160.7(2) . .
Na2 C28 C29 Mg1 62.19(18) . .
Na2 C28 C29 C25 -86.2(2) . .
C27 C28 C29 Ru1 -63.1(2) . .
C27 C28 C29 Na1 -115.3(3) . .
C27 C28 C29 Na2 84.0(2) . .
C27 C28 C29 Mg1 146.2(2) . .
C27 C28 C29 C25 -2.2(3) . .
N2 Mg1 C29 Ru1 -152.4(3) . .
N2 Mg1 C29 Na1 161.23(9) . .
N2 Mg1 C29 Na2 -13.27(11) . .
N2 Mg1 C29 C25 70.5(3) . .
N2 Mg1 C29 C28 -65.1(2) . .
N4 Mg1 C29 Ru1 27.2(4) . .
N4 Mg1 C29 Na1 -19.12(13) . .
N4 Mg1 C29 Na2 166.39(10) . .
N4 Mg1 C29 C25 -109.8(3) . .
N4 Mg1 C29 C28 114.6(2) . .
C25 Ru1 C29 Na1 -101.70(18) . .
C25 Ru1 C29 Na1 78.30(18) 3_565 .
C25 Ru1 C29 Na2 80.15(19) . .
C25 Ru1 C29 Na2 -99.85(19) 3_565 .
C25 Ru1 C29 Mg1 -147.5(4) . .
C25 Ru1 C29 Mg1 32.5(4) 3_565 .
C25 Ru1 C29 C25 180.0 3_565 .
C25 Ru1 C29 C28 113.2(3) . .
C25 Ru1 C29 C28 -66.8(3) 3_565 .
C26 Ru1 C29 Na1 -137.88(13) . .
C26 Ru1 C29 Na1 42.12(13) 3_565 .
C26 Ru1 C29 Na2 43.98(13) . .
C26 Ru1 C29 Na2 -136.02(13) 3_565 .
C26 Ru1 C29 Mg1 176.3(4) . .
C26 Ru1 C29 Mg1 -3.7(4) 3_565 .
C26 Ru1 C29 C25 -36.17(17) . .
C26 Ru1 C29 C25 143.83(17) 3_565 .
C26 Ru1 C29 C28 77.05(19) . .
C26 Ru1 C29 C28 -102.95(19) 3_565 .
C27 Ru1 C29 Na1 -179.64(12) . .
C27 Ru1 C29 Na1 0.36(12) 3_565 .
C27 Ru1 C29 Na2 2.21(12) . .
C27 Ru1 C29 Na2 -177.79(12) 3_565 .
C27 Ru1 C29 Mg1 134.5(4) . .
C27 Ru1 C29 Mg1 -45.5(4) 3_565 .
C27 Ru1 C29 C25 -77.94(19) . .
C27 Ru1 C29 C25 102.06(19) 3_565 .
C27 Ru1 C29 C28 35.28(17) . .
C27 Ru1 C29 C28 -144.72(17) 3_565 .
C28 Ru1 C29 Na1 145.1(2) . .
C28 Ru1 C29 Na1 -34.9(2) 3_565 .
C28 Ru1 C29 Na2 -33.07(15) . .
C28 Ru1 C29 Na2 146.93(15) 3_565 .
C28 Ru1 C29 Mg1 99.2(4) . .
C28 Ru1 C29 Mg1 -80.8(4) 3_565 .
C28 Ru1 C29 C25 -113.2(3) . .
C28 Ru1 C29 C25 66.8(3) 3_565 .
C28 Ru1 C29 C28 180.0 3_565 .
C29 Ru1 C29 Na1 0.00(5) 3_565 .
C29 Ru1 C29 Na2 0.00(11) 3_565 .
C29 Ru1 C29 Mg1 0.0(3) 3_565 .
C29 Ru1 C29 C25 0.00(9) 3_565 .
C29 Ru1 C29 C28 0.00(10) 3_565 .
N3 Na1 C29 Ru1 67.63(16) . .
N3 Na1 C29 Na2 -116.8(3) . .
N3 Na1 C29 Mg1 -131.66(14) . .
N3 Na1 C29 C25 0.6(3) . .
N3 Na1 C29 C28 115.0(3) . .
N4 Na1 C29 Ru1 -148.12(9) . .
N4 Na1 C29 Na2 27.5(3) . .
N4 Na1 C29 Mg1 12.59(8) . .
N4 Na1 C29 C25 144.82(19) . .
N4 Na1 C29 C28 -100.7(3) . .
C27 Na1 C29 Ru1 -0.26(9) 3_565 .
C27 Na1 C29 Na2 175.3(3) 3_565 .
C27 Na1 C29 Mg1 160.46(10) 3_565 .
C27 Na1 C29 C25 -67.32(19) 3_565 .
C27 Na1 C29 C28 47.1(3) 3_565 .
N1 Na2 C29 Ru1 7.19(18) . .
N1 Na2 C29 Na1 -167.8(3) . .
N1 Na2 C29 Mg1 -152.96(10) . .
N1 Na2 C29 C25 73.9(2) . .
N1 Na2 C29 C28 -28.0(2) . .
N2 Na2 C29 Ru1 170.96(14) . .
N2 Na2 C29 Na1 -4.0(3) . .
N2 Na2 C29 Mg1 10.81(9) . .
N2 Na2 C29 C25 -122.31(19) . .
N2 Na2 C29 C28 135.8(2) . .
C2 Na2 C29 Ru1 -28.2(2) . .
C2 Na2 C29 Na1 156.8(3) . .
C2 Na2 C29 Mg1 171.66(11) . .
C2 Na2 C29 C25 38.5(2) . .
C2 Na2 C29 C28 -63.3(2) . .
C8 Na2 C29 Ru1 -162.67(13) . .
C8 Na2 C29 Na1 22.3(3) . .
C8 Na2 C29 Mg1 37.18(9) . .
C8 Na2 C29 C25 -95.94(19) . .
C8 Na2 C29 C28 162.18(19) . .
C27 Na2 C29 Ru1 -2.08(11) . .
C27 Na2 C29 Na1 -177.1(4) . .
C27 Na2 C29 Mg1 -162.23(14) . .
C27 Na2 C29 C25 64.65(19) . .
C27 Na2 C29 C28 -37.23(18) . .
C28 Na2 C29 Ru1 35.15(17) . .
C28 Na2 C29 Na1 -139.8(4) . .
C28 Na2 C29 Mg1 -125.0(2) . .
C28 Na2 C29 C25 101.9(3) . .
C29 C25 C28 Mg1 20.4(2) . .
